data_7106031
loop_
_publ_author_name
'Christina Y. Tang'
'Jan Lednik'
'Dragoslav Vidovic'
'Amber L. Thompson'
'Simon Aldridge'

_publ_section_title
;
 Responses to unsaturation in iridium mono(N-heterocyclic carbene)
 complexes: synthesis and oligomerization of [LIr(H)2Cl] and [LIr(H)2]+
;
_journal_name_full Chem.Commun.
_journal_page_first 2523
_journal_paper_doi 10.1039/c0cc05431c
_journal_volume 47
_journal_year 2011
_chemical_formula_moiety 'C58 H72 Cl Ir2 N4, C32 H12 B F24'
_chemical_formula_sum 'C90 H84 B Cl F24 Ir2 N4'
_chemical_formula_weight 2108.34
_chemical_melting_point ?
_space_group_IT_number 2
_symmetry_cell_setting triclinic
_symmetry_space_group_name_Hall '-P 1'
_symmetry_space_group_name_H-M 'P -1'
_atom_sites_solution_hydrogens geom
_atom_sites_solution_primary direct
_audit_creation_date 10-10-25
_audit_creation_method CRYSTALS_ver_14.03
_cell_angle_alpha 94.97(3)
_cell_angle_beta 110.90(3)
_cell_angle_gamma 94.15(3)
_cell_formula_units_Z 2
_cell_length_a 15.333(3)
_cell_length_b 15.589(3)
_cell_length_c 19.855(4)
_cell_measurement_reflns_used 17645
_cell_measurement_temperature 150
_cell_measurement_theta_max 27
_cell_measurement_theta_min 5
_cell_volume 4389.7(18)
_computing_cell_refinement 'DENZO/SCALEPACK (Otwinowski & Minor, 1997)'
_computing_data_collection 'COLLECT (Nonius, 2001).'
_computing_data_reduction 'DENZO/SCALEPACK (Otwinowski & Minor, 1997)'
_computing_molecular_graphics 'CAMERON (Watkin et al., 1996)'
_computing_publication_material 'CRYSTALS (Betteridge et al., 2003)'
_computing_structure_refinement 'CRYSTALS (Betteridge et al., 2003)'
_computing_structure_solution 'SHELXS 86 (Sheldrick, 1986)'
_diffrn_ambient_temperature 150
_diffrn_measured_fraction_theta_full 0.991
_diffrn_measured_fraction_theta_max 0.987
_diffrn_measurement_device Area
_diffrn_measurement_device_type 'Nonius KappaCCD'
_diffrn_measurement_method \w
_diffrn_radiation_monochromator graphite
_diffrn_radiation_type 'Mo K\a'
_diffrn_radiation_wavelength 0.71073
_diffrn_reflns_av_R_equivalents 0.030
_diffrn_reflns_limit_h_max 19
_diffrn_reflns_limit_h_min -19
_diffrn_reflns_limit_k_max 20
_diffrn_reflns_limit_k_min -19
_diffrn_reflns_limit_l_max 25
_diffrn_reflns_limit_l_min -24
_diffrn_reflns_number 71291
_diffrn_reflns_theta_full 25.270
_diffrn_reflns_theta_max 27.467
_diffrn_reflns_theta_min 5.099
_diffrn_standards_number 0
_exptl_absorpt_coefficient_mu 3.157
_exptl_absorpt_correction_T_max 0.78
_exptl_absorpt_correction_T_min 0.62
_exptl_absorpt_correction_type multi-scan
_exptl_absorpt_process_details 'DENZO/SCALEPACK (Otwinowski & Minor, 1997)'
_exptl_crystal_colour yellow
_exptl_crystal_density_diffrn 1.595
_exptl_crystal_density_method 'not measured'
_exptl_crystal_description block
_exptl_crystal_F_000 2088
_exptl_crystal_size_max 0.310
_exptl_crystal_size_mid 0.220
_exptl_crystal_size_min 0.080
_refine_diff_density_max 3.06
_refine_diff_density_min -3.36
_refine_ls_extinction_coef 96.533
_refine_ls_extinction_method 'Larson (1970), Equation 22'
_refine_ls_goodness_of_fit_ref 0.9087
_refine_ls_hydrogen_treatment none
_refine_ls_matrix_type full
_refine_ls_number_parameters 1320
_refine_ls_number_reflns 19837
_refine_ls_number_restraints 1204
_refine_ls_R_factor_all 0.0837
_refine_ls_R_factor_gt 0.0498
_refine_ls_shift/su_max 0.0130284
_refine_ls_shift/su_mean 0.4666595
_refine_ls_structure_factor_coef Fsqd
_refine_ls_weighting_details
;
Method= Modified Sheldrick
w=1/[\s^2^(F^2^) + ( 0.04P)^2^ +27.63P]
,where P=(max(Fo^2^,0) + 2Fc^2^)/3
;
_refine_ls_weighting_scheme calc
_refine_ls_wR_factor_all 0.1206
_refine_ls_wR_factor_gt 0.1035
_refine_ls_wR_factor_ref 0.1205
_reflns_limit_h_max 18
_reflns_limit_h_min -19
_reflns_limit_k_max 20
_reflns_limit_k_min -20
_reflns_limit_l_max 25
_reflns_limit_l_min 0
_reflns_number_gt 13842
_reflns_number_total 19838
_reflns_threshold_expression I>2.0\s(I)
_oxford_diffrn_Wilson_B_factor 0.00
_oxford_diffrn_Wilson_scale 0.00
_oxford_refine_ls_r_factor_ref 0.0837
_oxford_refine_ls_scale 0.15306(4)
_oxford_reflns_number_all 19838
_oxford_reflns_threshold_expression_ref I>-3.0\s(I)
_oxford_structure_analysis_title 076ct09
_cod_data_source_file C0CC05431C.TXT
_cod_data_source_block 8
_cod_depositor_comments
;
The following automatic conversions were performed:

'_chemical_melting_point' value 'not measured' was changed to '?' -
the value is undefined or not given.

Automatic conversion script
Id: cif_fix_values 1569 2011-02-09 13:29:24Z adriana 

The following automatic conversions were performed:

'_symmetry_cell_setting' value 'Triclinic' changed to 'triclinic'
according to the built-in table from CIF Core dictionary named
'cif_core.dic' version 2.4.1 from 2010-06-29.

Automatic conversion script
Id: cif_fix_values 1646 2011-03-28 12:23:43Z adriana 
;
_cod_original_cell_volume 4389.4(18)
_cod_original_sg_symbol_H-M 'P -1 '
_cod_original_formula_sum 'C90 H84 B1 Cl1 F24 Ir2 N4'
_cod_database_code 7106031

loop_
_symmetry_equiv_pos_as_xyz
x,y,z
-x,-y,-z

loop_
_atom_site_label
_atom_site_type_symbol
_atom_site_fract_x
_atom_site_fract_y
_atom_site_fract_z
_atom_site_U_iso_or_equiv
_atom_site_occupancy
_atom_site_adp_type
_atom_site_refinement_flags_posn
_atom_site_refinement_flags_adp
_atom_site_refinement_flags_occupancy
_atom_site_disorder_assembly
_atom_site_disorder_group
_oxford_atom_site_special_shape
_atom_site_attached_hydrogens
Ir1 Ir 0.539555(15) 0.780310(15) 0.201446(15) 0.0454 1.0000 Uani . . . . . . .
Cl2 Cl 0.67085(11) 0.70456(11) 0.26570(11) 0.0600 1.0000 Uani . . . . . . .
Ir3 Ir 0.715260(15) 0.572539(14) 0.221322(13) 0.0380 1.0000 Uani . . . . . . .
C4 C 0.5696(4) 0.5276(5) 0.1481(4) 0.0612 1.0000 Uani . . . . . . .
C5 C 0.6133(6) 0.5659(6) 0.1092(5) 0.0805 1.0000 Uani . . . . . . .
C6 C 0.6592(9) 0.5234(6) 0.0604(5) 0.0956 1.0000 Uani . . . . . . .
C7 C 0.7129(7) 0.4530(8) 0.0882(6) 0.1094 1.0000 Uani . . . . . . .
C8 C 0.7612(5) 0.4705(6) 0.1719(5) 0.0826 1.0000 Uani . . . . . . .
C9 C 0.7173(7) 0.4367(5) 0.2155(6) 0.0863 1.0000 Uani . . . . . . .
C10 C 0.6207(6) 0.3894(5) 0.1946(5) 0.0826 1.0000 Uani . . . . . . .
C11 C 0.5465(6) 0.4282(5) 0.1378(6) 0.0834 1.0000 Uani . . . . . . .
C12 C 0.8477(4) 0.6028(4) 0.2984(3) 0.0407 1.0000 Uani . . . . . . .
N13 N 0.8910(3) 0.5703(3) 0.3618(3) 0.0451 1.0000 Uani . . . . . . .
C14 C 0.9833(4) 0.6092(5) 0.3966(4) 0.0556 1.0000 Uani . . . . . . .
C15 C 0.9973(5) 0.6672(5) 0.3552(4) 0.0560 1.0000 Uani . . . . . . .
N16 N 0.9154(3) 0.6631(3) 0.2949(3) 0.0449 1.0000 Uani . . . . . . .
C17 C 0.9035(4) 0.7216(4) 0.2398(4) 0.0477 1.0000 Uani . . . . . . .
C18 C 0.8859(4) 0.8054(4) 0.2554(4) 0.0483 1.0000 Uani . . . . . . .
C19 C 0.8755(5) 0.8617(5) 0.2036(5) 0.0620 1.0000 Uani . . . . . . .
C20 C 0.8822(6) 0.8368(6) 0.1374(5) 0.0742 1.0000 Uani . . . . . . .
C21 C 0.9034(7) 0.7540(6) 0.1249(5) 0.0801 1.0000 Uani . . . . . . .
C22 C 0.9165(6) 0.6954(5) 0.1758(4) 0.0641 1.0000 Uani . . . . . . .
C23 C 0.9482(8) 0.6073(6) 0.1616(6) 0.0988 1.0000 Uani . . . . . . .
C24 C 0.8660(8) 0.8992(8) 0.0801(7) 0.1155 1.0000 Uani . . . . . . .
C25 C 0.8817(5) 0.8382(5) 0.3275(4) 0.0644 1.0000 Uani . . . . . . .
C26 C 0.8517(4) 0.5049(4) 0.3928(3) 0.0467 1.0000 Uani . . . . . . .
C27 C 0.7919(5) 0.5280(5) 0.4284(3) 0.0504 1.0000 Uani . . . . . . .
C28 C 0.7719(6) 0.6191(5) 0.4401(4) 0.0694 1.0000 Uani . . . . . . .
C29 C 0.7544(5) 0.4621(6) 0.4574(4) 0.0602 1.0000 Uani . . . . . . .
C30 C 0.7762(5) 0.3780(5) 0.4535(4) 0.0593 1.0000 Uani . . . . . . .
C31 C 0.8383(5) 0.3585(5) 0.4198(4) 0.0567 1.0000 Uani . . . . . . .
C32 C 0.8777(4) 0.4210(4) 0.3882(4) 0.0518 1.0000 Uani . . . . . . .
C33 C 0.9443(5) 0.3961(5) 0.3517(5) 0.0700 1.0000 Uani . . . . . . .
C34 C 0.7383(6) 0.3094(6) 0.4879(5) 0.0795 1.0000 Uani . . . . . . .
C35 C 0.4153(4) 0.7687(5) 0.1134(4) 0.0586 1.0000 Uani . . . . . . .
C36 C 0.4332(5) 0.8552(5) 0.1445(5) 0.0599 1.0000 Uani . . . . . . .
C37 C 0.4664(6) 0.9293(5) 0.1117(6) 0.0796 1.0000 Uani . . . . . . .
C38 C 0.5722(6) 0.9463(5) 0.1400(6) 0.0794 1.0000 Uani . . . . . . .
C39 C 0.6199(5) 0.8652(6) 0.1588(5) 0.0695 1.0000 Uani . . . . . . .
C40 C 0.5978(5) 0.7872(5) 0.1150(5) 0.0671 1.0000 Uani . . . . . . .
C41 C 0.5227(5) 0.7717(6) 0.0406(5) 0.0727 1.0000 Uani . . . . . . .
C42 C 0.4283(5) 0.7362(6) 0.0438(4) 0.0696 1.0000 Uani . . . . . . .
C43 C 0.4821(4) 0.7736(4) 0.2799(4) 0.0489 1.0000 Uani . . . . . . .
N44 N 0.4980(3) 0.8399(3) 0.3345(3) 0.0543 1.0000 Uani D . . . . . .
C45 C 0.4553(5) 0.8189(5) 0.3821(5) 0.0639 1.0000 Uani . . . . . . .
C46 C 0.4113(6) 0.7395(5) 0.3589(4) 0.0639 1.0000 Uani . . . . . . .
N47 N 0.4271(4) 0.7117(3) 0.2959(3) 0.0521 1.0000 Uani . . . . . . .
C48 C 0.3807(5) 0.6326(4) 0.2504(4) 0.0519 1.0000 Uani . . . . . . .
C49 C 0.2922(5) 0.6338(4) 0.1979(4) 0.0477 1.0000 Uani . . . . . . .
C50 C 0.2411(5) 0.7140(4) 0.1915(4) 0.0558 1.0000 Uani . . . . . . .
C51 C 0.2495(5) 0.5577(4) 0.1531(4) 0.0508 1.0000 Uani . . . . . . .
C52 C 0.2907(5) 0.4817(4) 0.1613(5) 0.0567 1.0000 Uani . . . . . . .
C53 C 0.3746(6) 0.4811(4) 0.2172(5) 0.0610 1.0000 Uani . . . . . . .
C54 C 0.4230(5) 0.5555(4) 0.2632(4) 0.0585 1.0000 Uani . . . . . . .
C55 C 0.5148(6) 0.5536(6) 0.3239(6) 0.0880 1.0000 Uani . . . . . . .
C56 C 0.2430(7) 0.4008(5) 0.1101(5) 0.0797 1.0000 Uani . . . . . . .
F66 F 0.1459(3) 0.5115(3) 0.3718(3) 0.0680 1.0000 Uani . . . . . . .
C67 C 0.1974(5) 0.5039(4) 0.3307(4) 0.0541 1.0000 Uani . . . . . . .
F68 F 0.1427(4) 0.5180(3) 0.2650(3) 0.0927 1.0000 Uani . . . . . . .
F69 F 0.2642(4) 0.5700(3) 0.3550(4) 0.0950 1.0000 Uani . . . . . . .
C70 C 0.2350(4) 0.4179(4) 0.3324(3) 0.0431 1.0000 Uani . . . . . . .
C71 C 0.3267(5) 0.4101(5) 0.3740(4) 0.0504 1.0000 Uani . . . . . . .
C72 C 0.3573(5) 0.3283(5) 0.3747(4) 0.0525 1.0000 Uani . . . . . . .
C73 C 0.2971(4) 0.2573(4) 0.3331(3) 0.0438 1.0000 Uani . . . . . . .
C74 C 0.2034(4) 0.2628(4) 0.2891(3) 0.0345 1.0000 Uani . . . . . . .
C75 C 0.1745(4) 0.3463(4) 0.2913(3) 0.0359 1.0000 Uani . . . . . . .
B76 B 0.1357(4) 0.1756(4) 0.2425(4) 0.0330 1.0000 Uani . . . . . . .
C77 C 0.1246(3) 0.1153(3) 0.3030(3) 0.0307 1.0000 Uani . . . . . . .
C78 C 0.1578(4) 0.0347(4) 0.3149(3) 0.0372 1.0000 Uani . . . . . . .
C79 C 0.1463(4) -0.0120(4) 0.3687(3) 0.0401 1.0000 Uani . . . . . . .
C80 C 0.0989(4) 0.0196(4) 0.4112(3) 0.0407 1.0000 Uani . . . . . . .
C81 C 0.0660(4) 0.0994(4) 0.4010(3) 0.0388 1.0000 Uani . . . . . . .
C82 C 0.0792(4) 0.1461(4) 0.3490(3) 0.0367 1.0000 Uani . . . . . . .
C83 C 0.0109(4) 0.1335(3) 0.4429(3) 0.0747 1.0000 Uani D . . . . . .
C87 C 0.1867(3) -0.0944(2) 0.3810(3) 0.0850 1.0000 Uani D . . . . . .
C91 C 0.0329(4) 0.1985(3) 0.1895(3) 0.0311 1.0000 Uani . . . . . . .
C92 C 0.0266(4) 0.2585(4) 0.1398(3) 0.0367 1.0000 Uani . . . . . . .
C93 C -0.0590(4) 0.2820(4) 0.0951(3) 0.0410 1.0000 Uani . . . . . . .
C94 C -0.1422(4) 0.2442(4) 0.0965(3) 0.0446 1.0000 Uani . . . . . . .
C95 C -0.1390(4) 0.1815(4) 0.1417(3) 0.0438 1.0000 Uani . . . . . . .
C96 C -0.0529(4) 0.1603(4) 0.1877(3) 0.0380 1.0000 Uani . . . . . . .
C97 C -0.2284(2) 0.1355(3) 0.1375(2) 0.0728 1.0000 Uani D . . . . . .
C101 C -0.0575(5) 0.3486(5) 0.0448(4) 0.0594 1.0000 Uani . . . . . . .
F102 F -0.0170(4) 0.3256(3) -0.0009(3) 0.0863 1.0000 Uani . . . . . . .
F103 F -0.0130(5) 0.4233(3) 0.0803(3) 0.1084 1.0000 Uani . . . . . . .
F104 F -0.1433(4) 0.3639(4) 0.0041(3) 0.1146 1.0000 Uani . . . . . . .
C105 C 0.1813(4) 0.1273(4) 0.1879(3) 0.0367 1.0000 Uani . . . . . . .
C106 C 0.2562(5) 0.1655(4) 0.1729(4) 0.0488 1.0000 Uani . . . . . . .
C107 C 0.2898(6) 0.1231(5) 0.1232(4) 0.0614 1.0000 Uani . . . . . . .
C108 C 0.2516(6) 0.0424(5) 0.0892(4) 0.0620 1.0000 Uani . . . . . . .
C109 C 0.1762(5) 0.0027(5) 0.1030(4) 0.0516 1.0000 Uani . . . . . . .
C110 C 0.1412(4) 0.0453(4) 0.1505(3) 0.0436 1.0000 Uani . . . . . . .
C111 C 0.1329(6) -0.0860(6) 0.0656(5) 0.0720 1.0000 Uani . . . . . . .
F112 F 0.1942(4) -0.1367(3) 0.0559(3) 0.0919 1.0000 Uani . . . . . . .
F113 F 0.0676(4) -0.0836(4) 0.0010(3) 0.1082 1.0000 Uani . . . . . . .
F114 F 0.0925(5) -0.1306(3) 0.1037(3) 0.1043 1.0000 Uani . . . . . . .
C115 C 0.3651(4) 0.1703(3) 0.1058(3) 0.1078 1.0000 Uani D . . . . . .
C119 C 0.4580(2) 0.3172(3) 0.4136(3) 0.0912 1.0000 Uani D . . . . . .
C130 C 0.5550(4) 0.9204(4) 0.3497(3) 0.0610 0.304(12) Uani D . P 1 1 . .
C131 C 0.5120(7) 0.9923(5) 0.3215(5) 0.0629 0.304(12) Uani D . P 1 1 . .
C132 C 0.5722(11) 1.0649(5) 0.3239(6) 0.0689 0.304(12) Uani D . P 1 1 . .
C133 C 0.6677(10) 1.0663(7) 0.3541(7) 0.0701 0.304(12) Uani D . P 1 1 . .
C134 C 0.7070(7) 0.9956(9) 0.3836(6) 0.0675 0.304(12) Uani D . P 1 1 . .
C135 C 0.6519(5) 0.9206(7) 0.3840(5) 0.0636 0.304(12) Uani D . P 1 1 . .
C136 C 0.4089(9) 0.9912(7) 0.2889(5) 0.0649 0.304(12) Uani D . P 1 1 . .
C137 C 0.7302(14) 1.1465(9) 0.3554(8) 0.0755 0.304(12) Uani D . P 1 1 . .
C138 C 0.6947(6) 0.8446(9) 0.4163(5) 0.0630 0.304(12) Uani D . P 1 1 . .
C140 C 0.5406(3) 0.9293(3) 0.3350(3) 0.0565 0.696(12) Uani D . P 1 2 . .
C141 C 0.4802(4) 0.9900(3) 0.3028(4) 0.0574 0.696(12) Uani D . P 1 2 . .
C142 C 0.5237(5) 1.0701(3) 0.2961(4) 0.0637 0.696(12) Uani D . P 1 2 . .
C143 C 0.6201(5) 1.0872(4) 0.3197(4) 0.0692 0.696(12) Uani D . P 1 2 . .
C144 C 0.6768(4) 1.0275(5) 0.3534(4) 0.0672 0.696(12) Uani D . P 1 2 . .
C145 C 0.6391(3) 0.9459(4) 0.3630(4) 0.0651 0.696(12) Uani D . P 1 2 . .
C146 C 0.3770(5) 0.9730(4) 0.2795(4) 0.0572 0.696(12) Uani D . P 1 2 . .
C147 C 0.6638(7) 1.1732(5) 0.3088(5) 0.0815 0.696(12) Uani D . P 1 2 . .
C148 C 0.7002(4) 0.8834(5) 0.4017(4) 0.0743 0.696(12) Uani D . P 1 2 . .
F150 F 0.1453(5) -0.1479(5) 0.4130(4) 0.0853 0.6271 Uani D . . 2 1 . .
F151 F 0.2779(4) -0.0790(5) 0.4269(4) 0.0903 0.6271 Uani D . . 2 1 . .
F152 F 0.1886(6) -0.1426(5) 0.3232(4) 0.1003 0.6271 Uani D . . 2 1 . .
F155 F 0.1742(9) -0.1323(9) 0.4357(5) 0.0872 0.3729 Uani D . . 2 2 . .
F156 F 0.2764(5) -0.1008(8) 0.3896(7) 0.0919 0.3729 Uani D . . 2 2 . .
F157 F 0.1360(8) -0.1490(7) 0.3200(5) 0.0892 0.3729 Uani D . . 2 2 . .
F160 F -0.0169(10) 0.2119(5) 0.4333(7) 0.0748 0.324(7) Uani D . P 2 3 . .
F161 F 0.0654(9) 0.1392(10) 0.5141(4) 0.0926 0.324(7) Uani D . P 2 3 . .
F162 F -0.0667(8) 0.0823(7) 0.4359(8) 0.0785 0.324(7) Uani D . P 2 3 . .
F165 F 0.0386(5) 0.2152(3) 0.4724(4) 0.0794 0.676(7) Uani D . P 2 4 . .
F166 F 0.0118(6) 0.0897(4) 0.4981(4) 0.0824 0.676(7) Uani D . P 2 4 . .
F167 F -0.0813(4) 0.1323(6) 0.4015(4) 0.0971 0.676(7) Uani D . P 2 4 . .
F170 F 0.3233(7) 0.2201(6) 0.0530(5) 0.1079 0.619(12) Uani D . P 3 1 . .
F171 F 0.4205(7) 0.1249(6) 0.0804(6) 0.1105 0.619(12) Uani D . P 3 1 . .
F172 F 0.4249(7) 0.2266(7) 0.1614(4) 0.1232 0.619(12) Uani D . P 3 1 . .
F175 F 0.3638(11) 0.2479(6) 0.0818(8) 0.1115 0.381(12) Uani D . P 3 2 . .
F176 F 0.3736(11) 0.1147(8) 0.0525(7) 0.1064 0.381(12) Uani D . P 3 2 . .
F177 F 0.4473(6) 0.1750(11) 0.1613(6) 0.1127 0.381(12) Uani D . P 3 2 . .
F180 F 0.4733(4) 0.2401(4) 0.4376(5) 0.0950 0.749(10) Uani D . P 3 3 . .
F181 F 0.5117(4) 0.3269(6) 0.3733(3) 0.0965 0.749(10) Uani D . P 3 3 . .
F182 F 0.4989(5) 0.3755(5) 0.4729(4) 0.1104 0.749(10) Uani D . P 3 3 . .
F185 F 0.4624(12) 0.2817(15) 0.4740(8) 0.0979 0.251(10) Uani D . P 3 4 . .
F186 F 0.5047(11) 0.2677(13) 0.3828(10) 0.1013 0.251(10) Uani D . P 3 4 . .
F187 F 0.5126(11) 0.3931(7) 0.4377(11) 0.0911 0.251(10) Uani D . P 3 4 . .
F190 F -0.2180(10) 0.1039(11) 0.2006(6) 0.0769 0.43(2) Uani D . P 4 1 . .
F191 F -0.3052(7) 0.1772(10) 0.1226(9) 0.0721 0.43(2) Uani D . P 4 1 . .
F192 F -0.2537(10) 0.0651(9) 0.0870(8) 0.0870 0.43(2) Uani D . P 4 1 . .
F195 F -0.2225(7) 0.0770(7) 0.1845(5) 0.0688 0.57(2) Uani D . P 4 2 . .
F196 F -0.2815(8) 0.1940(6) 0.1527(9) 0.0862 0.57(2) Uani D . P 4 2 . .
F197 F -0.2825(8) 0.0933(9) 0.0721(4) 0.0867 0.57(2) Uani D . P 4 2 . .
H41 H 0.5228 0.5601 0.1585 0.0750 1.0000 Uiso R . . . . . .
H51 H 0.5927 0.6225 0.0961 0.1022 1.0000 Uiso R . . . . . .
H61 H 0.7010 0.5671 0.0515 0.1171 1.0000 Uiso R . . . . . .
H62 H 0.6089 0.5005 0.0148 0.1172 1.0000 Uiso R . . . . . .
H71 H 0.7606 0.4472 0.0667 0.1271 1.0000 Uiso R . . . . . .
H72 H 0.6702 0.3994 0.0759 0.1272 1.0000 Uiso R . . . . . .
H81 H 0.8292 0.4703 0.1900 0.0930 1.0000 Uiso R . . . . . .
H91 H 0.7624 0.4198 0.2608 0.1031 1.0000 Uiso R . . . . . .
H101 H 0.6037 0.3914 0.2373 0.0972 1.0000 Uiso R . . . . . .
H102 H 0.6220 0.3295 0.1771 0.0970 1.0000 Uiso R . . . . . .
H111 H 0.5466 0.4057 0.0902 0.1001 1.0000 Uiso R . . . . . .
H112 H 0.4847 0.4129 0.1403 0.1000 1.0000 Uiso R . . . . . .
H141 H 1.0263 0.5967 0.4403 0.0680 1.0000 Uiso R . . . . . .
H151 H 1.0521 0.7038 0.3641 0.0661 1.0000 Uiso R . . . . . .
H191 H 0.8632 0.9183 0.2137 0.0710 1.0000 Uiso R . . . . . .
H211 H 0.9094 0.7363 0.0807 0.0962 1.0000 Uiso R . . . . . .
H231 H 0.9867 0.6118 0.1326 0.1480 1.0000 Uiso R . . . . . .
H232 H 0.9842 0.5884 0.2072 0.1480 1.0000 Uiso R . . . . . .
H233 H 0.8935 0.5664 0.1362 0.1481 1.0000 Uiso R . . . . . .
H243 H 0.8783 0.8727 0.0395 0.1670 1.0000 Uiso R . . . . . .
H242 H 0.9076 0.9517 0.1009 0.1670 1.0000 Uiso R . . . . . .
H241 H 0.8018 0.9120 0.0645 0.1670 1.0000 Uiso R . . . . . .
H251 H 0.8470 0.8876 0.3229 0.0990 1.0000 Uiso R . . . . . .
H252 H 0.9440 0.8548 0.3625 0.0990 1.0000 Uiso R . . . . . .
H253 H 0.8511 0.7936 0.3443 0.0991 1.0000 Uiso R . . . . . .
H283 H 0.7380 0.6230 0.4725 0.1041 1.0000 Uiso R . . . . . .
H282 H 0.8301 0.6560 0.4613 0.1040 1.0000 Uiso R . . . . . .
H281 H 0.7352 0.6376 0.3947 0.1040 1.0000 Uiso R . . . . . .
H291 H 0.7130 0.4762 0.4805 0.0751 1.0000 Uiso R . . . . . .
H311 H 0.8545 0.3020 0.4172 0.0671 1.0000 Uiso R . . . . . .
H333 H 0.9262 0.3379 0.3281 0.1070 1.0000 Uiso R . . . . . .
H332 H 1.0068 0.4000 0.3871 0.1070 1.0000 Uiso R . . . . . .
H331 H 0.9432 0.4344 0.3162 0.1070 1.0000 Uiso R . . . . . .
H341 H 0.7824 0.2668 0.5009 0.1212 1.0000 Uiso R . . . . . .
H342 H 0.7300 0.3353 0.5308 0.1211 1.0000 Uiso R . . . . . .
H343 H 0.6787 0.2819 0.4535 0.1211 1.0000 Uiso R . . . . . .
H351 H 0.3634 0.7359 0.1212 0.0721 1.0000 Uiso R . . . . . .
H361 H 0.3932 0.8719 0.1715 0.0740 1.0000 Uiso R . . . . . .
H371 H 0.4406 0.9813 0.1234 0.0951 1.0000 Uiso R . . . . . .
H372 H 0.4438 0.9143 0.0594 0.0950 1.0000 Uiso R . . . . . .
H381 H 0.5921 0.9881 0.1834 0.0931 1.0000 Uiso R . . . . . .
H382 H 0.5911 0.9703 0.1028 0.0931 1.0000 Uiso R . . . . . .
H391 H 0.6860 0.8765 0.1912 0.0811 1.0000 Uiso R . . . . . .
H401 H 0.6511 0.7536 0.1214 0.0820 1.0000 Uiso R . . . . . .
H411 H 0.5150 0.8269 0.0203 0.0901 1.0000 Uiso R . . . . . .
H412 H 0.5411 0.7308 0.0094 0.0901 1.0000 Uiso R . . . . . .
H421 H 0.3768 0.7520 0.0029 0.0831 1.0000 Uiso R . . . . . .
H422 H 0.4263 0.6735 0.0407 0.0830 1.0000 Uiso R . . . . . .
H451 H 0.4571 0.8544 0.4228 0.0791 1.0000 Uiso R . . . . . .
H461 H 0.3763 0.7080 0.3802 0.0781 1.0000 Uiso R . . . . . .
H503 H 0.1927 0.7097 0.1445 0.0870 1.0000 Uiso R . . . . . .
H502 H 0.2845 0.7646 0.1982 0.0871 1.0000 Uiso R . . . . . .
H501 H 0.2134 0.7188 0.2278 0.0871 1.0000 Uiso R . . . . . .
H511 H 0.1913 0.5581 0.1159 0.0651 1.0000 Uiso R . . . . . .
H531 H 0.4011 0.4291 0.2245 0.0720 1.0000 Uiso R . . . . . .
H553 H 0.5251 0.4947 0.3317 0.1270 1.0000 Uiso R . . . . . .
H552 H 0.5651 0.5803 0.3120 0.1271 1.0000 Uiso R . . . . . .
H551 H 0.5134 0.5841 0.3676 0.1270 1.0000 Uiso R . . . . . .
H561 H 0.2408 0.3536 0.1385 0.1220 1.0000 Uiso R . . . . . .
H562 H 0.2793 0.3877 0.0800 0.1221 1.0000 Uiso R . . . . . .
H563 H 0.1796 0.4103 0.0800 0.1221 1.0000 Uiso R . . . . . .
H711 H 0.3679 0.4584 0.4013 0.0620 1.0000 Uiso R . . . . . .
H731 H 0.3200 0.2035 0.3341 0.0550 1.0000 Uiso R . . . . . .
H751 H 0.1124 0.3542 0.2640 0.0428 1.0000 Uiso R . . . . . .
H781 H 0.1886 0.0112 0.2860 0.0450 1.0000 Uiso R . . . . . .
H801 H 0.0894 -0.0123 0.4460 0.0520 1.0000 Uiso R . . . . . .
H821 H 0.0564 0.1999 0.3436 0.0461 1.0000 Uiso R . . . . . .
H921 H 0.0820 0.2833 0.1362 0.0452 1.0000 Uiso R . . . . . .
H941 H -0.1997 0.2602 0.0665 0.0550 1.0000 Uiso R . . . . . .
H961 H -0.0530 0.1183 0.2187 0.0483 1.0000 Uiso R . . . . . .
H1061 H 0.2850 0.2202 0.1967 0.0611 1.0000 Uiso R . . . . . .
H1081 H 0.2751 0.0140 0.0570 0.0730 1.0000 Uiso R . . . . . .
H1101 H 0.0888 0.0186 0.1575 0.0530 1.0000 Uiso R . . . . . .
H1321 H 0.5455 1.1128 0.3036 0.0810 0.304(12) Uiso R . P 1 1 . .
H1341 H 0.7722 0.9986 0.4030 0.0830 0.304(12) Uiso R . P 1 1 . .
H1361 H 0.3903 1.0437 0.3060 0.0920 0.304(12) Uiso R . P 1 1 . .
H1362 H 0.3810 0.9426 0.3036 0.0920 0.304(12) Uiso R . P 1 1 . .
H1363 H 0.3884 0.9853 0.2367 0.0920 0.304(12) Uiso R . P 1 1 . .
H1373 H 0.7953 1.1386 0.3792 0.1110 0.304(12) Uiso R . P 1 1 . .
H1372 H 0.7154 1.1957 0.3804 0.1110 0.304(12) Uiso R . P 1 1 . .
H1371 H 0.7182 1.1558 0.3057 0.1110 0.304(12) Uiso R . P 1 1 . .
H1381 H 0.7597 0.8498 0.4213 0.1020 0.304(12) Uiso R . P 1 1 . .
H1382 H 0.6907 0.8430 0.4633 0.1019 0.304(12) Uiso R . P 1 1 . .
H1383 H 0.6631 0.7918 0.3862 0.1020 0.304(12) Uiso R . P 1 1 . .
H1421 H 0.4862 1.1119 0.2744 0.0771 0.696(12) Uiso R . P 1 2 . .
H1441 H 0.7417 1.0416 0.3705 0.0801 0.696(12) Uiso R . P 1 2 . .
H1461 H 0.3481 1.0080 0.2416 0.0901 0.696(12) Uiso R . P 1 2 . .
H1462 H 0.3576 0.9872 0.3195 0.0900 0.696(12) Uiso R . P 1 2 . .
H1463 H 0.3581 0.9126 0.2613 0.0900 0.696(12) Uiso R . P 1 2 . .
H1473 H 0.7305 1.1730 0.3226 0.1152 0.696(12) Uiso R . P 1 2 . .
H1472 H 0.6507 1.2197 0.3377 0.1150 0.696(12) Uiso R . P 1 2 . .
H1471 H 0.6368 1.1816 0.2585 0.1149 0.696(12) Uiso R . P 1 2 . .
H1481 H 0.7621 0.9128 0.4277 0.1100 0.696(12) Uiso R . P 1 2 . .
H1482 H 0.6760 0.8590 0.4352 0.1099 0.696(12) Uiso R . P 1 2 . .
H1483 H 0.7029 0.8376 0.3669 0.1101 0.696(12) Uiso R . P 1 2 . .

loop_
_atom_site_aniso_label
_atom_site_aniso_U_11
_atom_site_aniso_U_22
_atom_site_aniso_U_33
_atom_site_aniso_U_23
_atom_site_aniso_U_13
_atom_site_aniso_U_12
Ir1 0.02533(12) 0.03551(13) 0.07106(19) 0.00210(12) 0.01301(11) 0.00479(9)
Cl2 0.0340(8) 0.0452(9) 0.0794(12) -0.0131(8) -0.0024(8) 0.0140(7)
Ir3 0.02702(12) 0.03740(13) 0.04522(14) 0.00329(10) 0.00761(10) 0.00823(9)
C4 0.026(3) 0.062(4) 0.075(5) -0.016(4) 0.000(3) 0.008(3)
C5 0.063(5) 0.084(6) 0.063(5) 0.007(5) -0.016(4) 0.016(5)
C6 0.160(10) 0.073(6) 0.048(5) -0.006(4) 0.034(6) 0.016(6)
C7 0.063(6) 0.148(10) 0.103(8) -0.058(7) 0.033(6) -0.003(6)
C8 0.027(3) 0.104(7) 0.090(6) -0.054(5) 0.003(4) 0.018(4)
C9 0.072(6) 0.054(5) 0.097(7) -0.013(5) -0.012(5) 0.029(4)
C10 0.092(6) 0.043(4) 0.079(6) 0.008(4) -0.007(5) -0.012(4)
C11 0.061(5) 0.067(5) 0.106(7) -0.015(5) 0.019(5) -0.004(4)
C12 0.033(3) 0.043(3) 0.042(3) 0.004(3) 0.008(3) 0.013(3)
N13 0.028(2) 0.051(3) 0.046(3) 0.008(2) 0.001(2) 0.007(2)
C14 0.030(3) 0.059(4) 0.056(4) 0.006(3) -0.009(3) 0.002(3)
C15 0.034(3) 0.055(4) 0.066(5) 0.010(4) 0.003(3) 0.002(3)
N16 0.034(3) 0.049(3) 0.044(3) 0.005(2) 0.003(2) 0.008(2)
C17 0.035(3) 0.052(4) 0.053(4) 0.008(3) 0.011(3) 0.008(3)
C18 0.036(3) 0.049(4) 0.058(4) 0.004(3) 0.014(3) 0.005(3)
C19 0.042(4) 0.053(4) 0.096(6) 0.022(4) 0.026(4) 0.012(3)
C20 0.055(5) 0.092(6) 0.085(6) 0.040(5) 0.027(4) 0.024(4)
C21 0.090(6) 0.102(7) 0.063(5) 0.025(5) 0.038(5) 0.028(5)
C22 0.069(5) 0.071(5) 0.063(5) 0.012(4) 0.033(4) 0.026(4)
C23 0.130(9) 0.087(7) 0.108(8) 0.010(6) 0.071(7) 0.048(6)
C24 0.110(9) 0.128(9) 0.126(9) 0.085(8) 0.044(7) 0.037(7)
C25 0.059(4) 0.052(4) 0.078(5) -0.012(4) 0.025(4) -0.002(3)
C26 0.030(3) 0.056(4) 0.041(3) 0.008(3) -0.005(3) 0.007(3)
C27 0.043(4) 0.062(4) 0.036(3) 0.007(3) 0.002(3) 0.009(3)
C28 0.081(6) 0.080(6) 0.050(4) 0.010(4) 0.024(4) 0.022(4)
C29 0.045(4) 0.093(6) 0.035(4) 0.013(4) 0.005(3) 0.009(4)
C30 0.041(4) 0.074(5) 0.048(4) 0.014(4) -0.001(3) 0.001(3)
C31 0.036(3) 0.049(4) 0.071(5) 0.012(3) 0.002(3) 0.005(3)
C32 0.029(3) 0.051(4) 0.061(4) 0.005(3) -0.001(3) 0.006(3)
C33 0.044(4) 0.055(4) 0.111(7) 0.016(4) 0.024(4) 0.017(3)
C34 0.063(5) 0.089(6) 0.077(6) 0.035(5) 0.012(4) -0.002(4)
C35 0.030(3) 0.066(5) 0.080(5) 0.034(4) 0.014(3) 0.011(3)
C36 0.045(4) 0.056(4) 0.095(6) 0.034(4) 0.035(4) 0.021(3)
C37 0.074(6) 0.062(5) 0.119(8) 0.037(5) 0.046(5) 0.016(4)
C38 0.081(6) 0.051(5) 0.117(8) 0.012(5) 0.053(6) -0.008(4)
C39 0.037(4) 0.082(6) 0.090(6) -0.004(5) 0.033(4) -0.015(4)
C40 0.043(4) 0.072(5) 0.084(6) -0.007(4) 0.024(4) 0.008(4)
C41 0.057(5) 0.084(6) 0.071(5) 0.011(4) 0.015(4) 0.007(4)
C42 0.049(4) 0.073(5) 0.069(5) 0.022(4) -0.003(4) -0.001(4)
C43 0.031(3) 0.045(4) 0.065(4) 0.016(3) 0.006(3) 0.013(3)
N44 0.037(3) 0.048(3) 0.072(3) 0.000(3) 0.014(2) 0.002(2)
C45 0.054(4) 0.060(5) 0.075(5) 0.012(4) 0.019(4) 0.010(4)
C46 0.073(5) 0.051(4) 0.072(5) 0.021(4) 0.028(4) 0.007(4)
N47 0.048(3) 0.042(3) 0.064(4) 0.015(3) 0.017(3) 0.005(2)
C48 0.053(4) 0.032(3) 0.075(5) 0.019(3) 0.026(4) 0.003(3)
C49 0.050(4) 0.038(3) 0.061(4) 0.016(3) 0.026(3) 0.004(3)
C50 0.050(4) 0.043(4) 0.075(5) 0.011(3) 0.021(4) 0.009(3)
C51 0.049(4) 0.047(4) 0.062(4) 0.017(3) 0.025(3) 0.001(3)
C52 0.060(4) 0.036(3) 0.088(5) 0.018(3) 0.042(4) 0.004(3)
C53 0.073(5) 0.032(3) 0.100(6) 0.029(4) 0.051(5) 0.013(3)
C54 0.055(4) 0.043(4) 0.083(5) 0.026(4) 0.027(4) 0.009(3)
C55 0.064(5) 0.063(5) 0.125(8) 0.047(5) 0.010(5) 0.017(4)
C56 0.097(7) 0.036(4) 0.114(7) -0.002(4) 0.053(6) -0.006(4)
F66 0.063(3) 0.065(3) 0.090(3) -0.007(2) 0.049(2) 0.005(2)
C67 0.058(4) 0.041(4) 0.064(5) -0.005(3) 0.027(4) -0.003(3)
F68 0.147(5) 0.058(3) 0.077(3) 0.018(2) 0.037(3) 0.047(3)
F69 0.081(3) 0.041(2) 0.176(5) -0.018(3) 0.073(4) -0.013(2)
C70 0.047(3) 0.044(3) 0.045(4) 0.005(3) 0.025(3) -0.001(3)
C71 0.047(4) 0.056(4) 0.044(4) 0.002(3) 0.017(3) -0.011(3)
C72 0.041(3) 0.059(4) 0.051(4) 0.017(3) 0.009(3) -0.002(3)
C73 0.040(3) 0.047(3) 0.045(4) 0.018(3) 0.013(3) 0.007(3)
C74 0.030(3) 0.043(3) 0.034(3) 0.013(2) 0.013(2) 0.007(2)
C75 0.033(3) 0.044(3) 0.036(3) 0.010(2) 0.017(2) 0.007(2)
B76 0.035(3) 0.034(3) 0.037(3) 0.012(3) 0.017(3) 0.012(3)
C77 0.023(2) 0.032(3) 0.032(3) 0.006(2) 0.004(2) 0.004(2)
C78 0.033(3) 0.035(3) 0.048(3) 0.011(3) 0.018(3) 0.008(2)
C79 0.037(3) 0.034(3) 0.054(4) 0.015(3) 0.019(3) 0.010(2)
C80 0.036(3) 0.041(3) 0.043(3) 0.014(3) 0.011(3) -0.003(2)
C81 0.042(3) 0.036(3) 0.041(3) 0.009(3) 0.018(3) 0.001(2)
C82 0.039(3) 0.035(3) 0.037(3) 0.005(2) 0.013(3) 0.009(2)
C83 0.104(4) 0.071(3) 0.081(3) 0.015(3) 0.069(3) 0.015(3)
C87 0.097(3) 0.062(3) 0.138(4) 0.050(3) 0.079(3) 0.043(3)
C91 0.034(3) 0.029(3) 0.033(3) 0.004(2) 0.015(2) 0.008(2)
C92 0.038(3) 0.037(3) 0.036(3) 0.007(2) 0.014(3) 0.009(2)
C93 0.048(3) 0.039(3) 0.034(3) 0.006(2) 0.011(3) 0.015(3)
C94 0.038(3) 0.051(4) 0.039(3) 0.003(3) 0.006(3) 0.017(3)
C95 0.034(3) 0.054(4) 0.045(4) 0.009(3) 0.014(3) 0.008(3)
C96 0.037(3) 0.044(3) 0.035(3) 0.008(3) 0.013(3) 0.011(2)
C97 0.034(2) 0.103(4) 0.080(3) 0.019(2) 0.018(2) 0.004(2)
C101 0.064(5) 0.050(4) 0.059(5) 0.022(4) 0.010(4) 0.018(4)
F102 0.117(4) 0.092(3) 0.076(3) 0.042(3) 0.057(3) 0.030(3)
F103 0.182(6) 0.048(3) 0.083(4) 0.027(3) 0.030(4) 0.010(3)
F104 0.089(4) 0.154(5) 0.113(4) 0.098(4) 0.025(3) 0.061(4)
C105 0.038(3) 0.040(3) 0.037(3) 0.014(3) 0.016(3) 0.015(2)
C106 0.061(4) 0.046(4) 0.059(4) 0.025(3) 0.039(4) 0.021(3)
C107 0.074(5) 0.065(5) 0.076(5) 0.034(4) 0.054(4) 0.033(4)
C108 0.079(5) 0.072(5) 0.054(4) 0.022(4) 0.038(4) 0.042(4)
C109 0.057(4) 0.057(4) 0.044(4) 0.008(3) 0.017(3) 0.028(3)
C110 0.039(3) 0.056(4) 0.038(3) 0.003(3) 0.014(3) 0.015(3)
C111 0.072(5) 0.081(6) 0.063(5) -0.012(4) 0.026(5) 0.023(5)
F112 0.090(4) 0.088(3) 0.089(4) -0.022(3) 0.024(3) 0.042(3)
F113 0.101(4) 0.105(4) 0.078(4) -0.018(3) -0.014(3) 0.036(3)
F114 0.141(5) 0.067(3) 0.111(4) -0.024(3) 0.064(4) -0.002(3)
C115 0.119(5) 0.073(3) 0.203(6) 0.053(3) 0.131(5) 0.034(3)
C119 0.049(3) 0.105(4) 0.095(4) 0.029(3) -0.006(3) 0.002(3)
C130 0.045(5) 0.051(5) 0.082(6) -0.015(5) 0.023(5) -0.003(4)
C131 0.049(6) 0.045(6) 0.087(7) -0.015(6) 0.023(6) -0.010(5)
C132 0.056(7) 0.052(6) 0.089(8) -0.018(6) 0.024(7) -0.016(6)
C133 0.057(7) 0.058(7) 0.087(8) -0.022(6) 0.027(6) -0.017(6)
C134 0.053(7) 0.061(7) 0.083(8) -0.026(6) 0.028(6) -0.011(6)
C135 0.046(6) 0.059(6) 0.082(7) -0.023(6) 0.027(6) -0.004(5)
C136 0.052(8) 0.035(7) 0.093(9) -0.011(7) 0.016(8) -0.017(7)
C137 0.065(9) 0.061(8) 0.090(10) -0.022(8) 0.027(8) -0.020(7)
C138 0.041(7) 0.062(8) 0.082(9) -0.020(7) 0.026(7) -0.004(7)
C140 0.038(3) 0.054(3) 0.074(4) -0.008(3) 0.023(3) -0.007(3)
C141 0.038(4) 0.050(4) 0.085(5) -0.002(4) 0.028(3) -0.008(3)
C142 0.049(4) 0.052(4) 0.091(5) -0.010(4) 0.035(4) -0.012(3)
C143 0.054(4) 0.063(4) 0.091(5) -0.018(4) 0.039(4) -0.019(3)
C144 0.047(4) 0.068(5) 0.085(5) -0.023(4) 0.033(4) -0.010(3)
C145 0.044(4) 0.064(4) 0.081(5) -0.019(4) 0.022(4) 0.000(3)
C146 0.034(4) 0.047(5) 0.094(6) 0.014(4) 0.028(4) -0.002(4)
C147 0.075(6) 0.069(5) 0.100(7) -0.018(5) 0.045(5) -0.029(5)
C148 0.047(5) 0.073(6) 0.086(6) -0.025(5) 0.012(5) 0.007(4)
F150 0.093(5) 0.053(4) 0.141(5) 0.056(4) 0.066(4) 0.026(3)
F151 0.092(4) 0.075(4) 0.138(6) 0.044(4) 0.067(4) 0.060(4)
F152 0.133(5) 0.063(4) 0.143(5) 0.036(4) 0.080(5) 0.064(4)
F155 0.103(6) 0.061(5) 0.135(6) 0.057(5) 0.074(5) 0.036(5)
F156 0.093(5) 0.070(5) 0.160(7) 0.054(5) 0.087(5) 0.050(4)
F157 0.105(6) 0.060(5) 0.146(6) 0.041(4) 0.084(5) 0.053(5)
F160 0.106(6) 0.067(5) 0.086(6) 0.017(5) 0.071(5) 0.026(5)
F161 0.116(6) 0.099(6) 0.082(5) 0.008(5) 0.058(5) 0.023(5)
F162 0.099(5) 0.078(5) 0.093(6) 0.010(5) 0.077(5) 0.010(5)
F165 0.111(5) 0.062(3) 0.091(5) -0.003(3) 0.071(4) 0.008(3)
F166 0.138(5) 0.063(4) 0.086(4) 0.026(3) 0.085(4) 0.017(4)
F167 0.090(4) 0.111(5) 0.108(5) -0.005(4) 0.063(4) 0.015(4)
F170 0.131(6) 0.059(4) 0.194(7) 0.056(4) 0.120(5) 0.023(4)
F171 0.114(5) 0.078(4) 0.221(7) 0.060(4) 0.144(5) 0.043(4)
F172 0.112(5) 0.103(6) 0.213(7) 0.052(5) 0.123(5) 0.012(4)
F175 0.129(7) 0.060(5) 0.210(8) 0.055(5) 0.128(6) 0.027(5)
F176 0.112(7) 0.078(5) 0.204(8) 0.053(5) 0.134(6) 0.035(5)
F177 0.114(6) 0.080(6) 0.209(8) 0.051(6) 0.128(6) 0.021(5)
F180 0.051(3) 0.102(4) 0.101(5) 0.035(4) -0.014(3) 0.010(3)
F181 0.045(3) 0.121(5) 0.114(5) 0.039(4) 0.011(3) 0.016(3)
F182 0.060(4) 0.122(5) 0.102(5) 0.000(4) -0.023(4) 0.005(3)
F185 0.058(6) 0.108(7) 0.095(6) 0.035(5) -0.015(5) 0.001(6)
F186 0.055(5) 0.111(7) 0.106(6) 0.018(6) -0.010(5) 0.009(5)
F187 0.046(5) 0.103(6) 0.096(7) 0.033(6) -0.011(6) -0.004(5)
F190 0.041(4) 0.107(6) 0.082(5) 0.024(4) 0.022(4) -0.010(5)
F191 0.025(4) 0.112(5) 0.074(5) 0.025(5) 0.008(4) 0.011(4)
F192 0.044(5) 0.112(6) 0.093(5) 0.004(4) 0.016(4) -0.007(5)
F195 0.040(4) 0.082(5) 0.082(4) 0.019(3) 0.020(3) -0.005(4)
F196 0.035(4) 0.118(5) 0.105(6) 0.014(4) 0.024(4) 0.013(4)
F197 0.035(4) 0.118(5) 0.084(4) 0.021(4) -0.004(3) -0.008(4)

loop_
_atom_type_symbol
_atom_type_scat_dispersion_real
_atom_type_scat_dispersion_imag
_atom_type_scat_Cromer_Mann_a1
_atom_type_scat_Cromer_Mann_b1
_atom_type_scat_Cromer_Mann_a2
_atom_type_scat_Cromer_Mann_b2
_atom_type_scat_Cromer_Mann_a3
_atom_type_scat_Cromer_Mann_b3
_atom_type_scat_Cromer_Mann_a4
_atom_type_scat_Cromer_Mann_b4
_atom_type_scat_Cromer_Mann_c
_atom_type_scat_source
C 0.0033 0.0016 2.3100 20.8439 1.0200 10.2075 1.5886 0.5687 0.8650 51.6512 0.2156 'International Tables Vol C 4.2.6.8 and 6.1.1.4'
H 0.0000 0.0000 0.4930 10.5109 0.3229 26.1257 0.1402 3.1424 0.0408 57.7998 0.0030 'International Tables Vol C 4.2.6.8 and 6.1.1.4'
B 0.0013 0.0007 2.0545 23.2185 1.3326 1.0210 1.0979 60.3498 0.7068 0.1403 -0.1932 'International Tables Vol C 4.2.6.8 and 6.1.1.4'
N 0.0061 0.0033 12.2126 0.0057 3.1322 9.8933 2.0125 28.9975 1.1663 0.5826 -11.5290 'International Tables Vol C 4.2.6.8 and 6.1.1.4'
F 0.0171 0.0103 3.5392 10.2825 2.6412 4.2944 1.5170 0.2615 1.0243 26.1476 0.2776 'International Tables Vol C 4.2.6.8 and 6.1.1.4'
Ir -1.4442 7.9887 27.3049 1.5928 16.7296 8.8655 15.6115 0.4179 5.8338 45.0011 11.4722 'International Tables Vol C 4.2.6.8 and 6.1.1.4'
Cl 0.1484 0.1585 11.4604 0.0104 7.1964 1.1662 6.2556 18.5194 1.6455 47.7784 -9.5574 'International Tables Vol C 4.2.6.8 and 6.1.1.4'

loop_
_geom_angle_atom_site_label_1
_geom_angle_site_symmetry_1
_geom_angle_atom_site_label_2
_geom_angle_site_symmetry_2
_geom_angle_atom_site_label_3
_geom_angle_site_symmetry_3
_geom_angle
_geom_angle_publ_flag
Cl2 . Ir1 . C35 . 143.9(2) yes
Cl2 . Ir1 . C36 . 174.95(19) yes
C35 . Ir1 . C36 . 39.1(3) yes
Cl2 . Ir1 . C39 . 94.8(2) yes
C35 . Ir1 . C39 . 96.8(3) yes
C36 . Ir1 . C39 . 80.4(3) yes
Cl2 . Ir1 . C40 . 88.0(2) yes
C35 . Ir1 . C40 . 81.3(3) yes
C36 . Ir1 . C40 . 88.8(3) yes
C39 . Ir1 . C40 . 36.7(3) yes
Cl2 . Ir1 . C43 . 93.12(17) yes
C35 . Ir1 . C43 . 97.3(3) yes
C36 . Ir1 . C43 . 90.1(3) yes
C39 . Ir1 . C43 . 143.8(3) yes
C40 . Ir1 . C43 . 178.6(3) yes
Ir1 . Cl2 . Ir3 . 126.91(8) yes
Cl2 . Ir3 . C4 . 92.63(19) yes
Cl2 . Ir3 . C5 . 95.7(3) yes
C4 . Ir3 . C5 . 35.3(3) yes
Cl2 . Ir3 . C8 . 170.5(4) yes
C4 . Ir3 . C8 . 89.1(3) yes
C5 . Ir3 . C8 . 80.4(4) yes
Cl2 . Ir3 . C9 . 150.9(4) yes
C4 . Ir3 . C9 . 79.0(3) yes
C5 . Ir3 . C9 . 93.2(4) yes
C8 . Ir3 . C9 . 38.5(4) yes
Cl2 . Ir3 . C12 . 89.07(17) yes
C4 . Ir3 . C12 . 172.3(3) yes
C5 . Ir3 . C12 . 151.9(3) yes
C8 . Ir3 . C12 . 90.4(3) yes
C9 . Ir3 . C12 . 95.9(3) yes
Ir3 . C4 . C5 . 72.3(4) yes
Ir3 . C4 . C11 . 113.4(5) yes
C5 . C4 . C11 . 120.8(8) yes
Ir3 . C4 . H41 . 113.5 no
C5 . C4 . H41 . 115.1 no
C11 . C4 . H41 . 114.7 no
Ir3 . C5 . C4 . 72.4(5) yes
Ir3 . C5 . C6 . 106.2(6) yes
C4 . C5 . C6 . 128.1(9) yes
Ir3 . C5 . H51 . 113.1 no
C4 . C5 . H51 . 114.0 no
C6 . C5 . H51 . 113.6 no
C5 . C6 . C7 . 115.6(8) yes
C5 . C6 . H61 . 108.9 no
C7 . C6 . H61 . 107.8 no
C5 . C6 . H62 . 106.9 no
C7 . C6 . H62 . 108.0 no
H61 . C6 . H62 . 109.5 no
C6 . C7 . C8 . 110.4(8) yes
C6 . C7 . H71 . 109.6 no
C8 . C7 . H71 . 109.4 no
C6 . C7 . H72 . 108.9 no
C8 . C7 . H72 . 108.6 no
H71 . C7 . H72 . 110.1 no
C7 . C8 . Ir3 . 115.2(6) yes
C7 . C8 . C9 . 119.7(8) yes
Ir3 . C8 . C9 . 71.7(4) yes
C7 . C8 . H81 . 114.5 no
Ir3 . C8 . H81 . 114.1 no
C9 . C8 . H81 . 114.9 no
Ir3 . C9 . C8 . 69.8(5) yes
Ir3 . C9 . C10 . 112.1(6) yes
C8 . C9 . C10 . 129.6(9) yes
Ir3 . C9 . H91 . 111.4 no
C8 . C9 . H91 . 112.7 no
C10 . C9 . H91 . 112.5 no
C9 . C10 . C11 . 113.5(7) yes
C9 . C10 . H101 . 108.5 no
C11 . C10 . H101 . 107.2 no
C9 . C10 . H102 . 108.6 no
C11 . C10 . H102 . 109.3 no
H101 . C10 . H102 . 109.6 no
C4 . C11 . C10 . 109.8(6) yes
C4 . C11 . H111 . 108.3 no
C10 . C11 . H111 . 108.1 no
C4 . C11 . H112 . 110.3 no
C10 . C11 . H112 . 110.4 no
H111 . C11 . H112 . 109.8 no
Ir3 . C12 . N13 . 131.0(5) yes
Ir3 . C12 . N16 . 125.4(4) yes
N13 . C12 . N16 . 103.5(5) yes
C12 . N13 . C14 . 111.3(5) yes
C12 . N13 . C26 . 127.3(5) yes
C14 . N13 . C26 . 121.5(5) yes
N13 . C14 . C15 . 106.7(6) yes
N13 . C14 . H141 . 126.3 no
C15 . C14 . H141 . 127.0 no
C14 . C15 . N16 . 107.5(6) yes
C14 . C15 . H151 . 127.0 no
N16 . C15 . H151 . 125.5 no
C15 . N16 . C12 . 111.0(5) yes
C15 . N16 . C17 . 122.5(5) yes
C12 . N16 . C17 . 126.3(5) yes
N16 . C17 . C18 . 118.1(6) yes
N16 . C17 . C22 . 120.4(6) yes
C18 . C17 . C22 . 121.3(7) yes
C17 . C18 . C19 . 118.5(7) yes
C17 . C18 . C25 . 122.5(6) yes
C19 . C18 . C25 . 119.0(7) yes
C18 . C19 . C20 . 122.0(7) yes
C18 . C19 . H191 . 118.9 no
C20 . C19 . H191 . 119.1 no
C19 . C20 . C21 . 117.9(8) yes
C19 . C20 . C24 . 120.7(9) yes
C21 . C20 . C24 . 121.4(9) yes
C20 . C21 . C22 . 122.3(8) yes
C20 . C21 . H211 . 119.0 no
C22 . C21 . H211 . 118.6 no
C21 . C22 . C17 . 117.7(7) yes
C21 . C22 . C23 . 120.0(8) yes
C17 . C22 . C23 . 122.2(7) yes
C22 . C23 . H231 . 109.9 no
C22 . C23 . H232 . 109.2 no
H231 . C23 . H232 . 109.2 no
C22 . C23 . H233 . 108.9 no
H231 . C23 . H233 . 109.7 no
H232 . C23 . H233 . 110.0 no
C20 . C24 . H243 . 109.2 no
C20 . C24 . H242 . 109.0 no
H243 . C24 . H242 . 110.0 no
C20 . C24 . H241 . 109.2 no
H243 . C24 . H241 . 109.5 no
H242 . C24 . H241 . 109.8 no
C18 . C25 . H251 . 110.2 no
C18 . C25 . H252 . 110.0 no
H251 . C25 . H252 . 108.9 no
C18 . C25 . H253 . 109.5 no
H251 . C25 . H253 . 108.9 no
H252 . C25 . H253 . 109.2 no
N13 . C26 . C27 . 118.8(6) yes
N13 . C26 . C32 . 118.7(6) yes
C27 . C26 . C32 . 122.5(7) yes
C26 . C27 . C28 . 122.6(7) yes
C26 . C27 . C29 . 117.1(7) yes
C28 . C27 . C29 . 120.2(7) yes
C27 . C28 . H283 . 109.7 no
C27 . C28 . H282 . 109.3 no
H283 . C28 . H282 . 109.1 no
C27 . C28 . H281 . 110.0 no
H283 . C28 . H281 . 109.4 no
H282 . C28 . H281 . 109.3 no
C27 . C29 . C30 . 123.0(7) yes
C27 . C29 . H291 . 118.3 no
C30 . C29 . H291 . 118.7 no
C29 . C30 . C31 . 118.0(7) yes
C29 . C30 . C34 . 122.0(8) yes
C31 . C30 . C34 . 119.9(8) yes
C30 . C31 . C32 . 122.3(7) yes
C30 . C31 . H311 . 119.1 no
C32 . C31 . H311 . 118.6 no
C31 . C32 . C26 . 117.1(7) yes
C31 . C32 . C33 . 120.1(6) yes
C26 . C32 . C33 . 122.9(7) yes
C32 . C33 . H333 . 110.1 no
C32 . C33 . H332 . 109.8 no
H333 . C33 . H332 . 109.0 no
C32 . C33 . H331 . 109.6 no
H333 . C33 . H331 . 109.1 no
H332 . C33 . H331 . 109.2 no
C30 . C34 . H341 . 108.8 no
C30 . C34 . H342 . 109.9 no
H341 . C34 . H342 . 109.8 no
C30 . C34 . H343 . 109.1 no
H341 . C34 . H343 . 109.7 no
H342 . C34 . H343 . 109.6 no
Ir1 . C35 . C36 . 72.8(4) yes
Ir1 . C35 . C42 . 111.6(5) yes
C36 . C35 . C42 . 124.9(7) yes
Ir1 . C35 . H351 . 113.1 no
C36 . C35 . H351 . 113.9 no
C42 . C35 . H351 . 113.5 no
Ir1 . C36 . C35 . 68.1(4) yes
Ir1 . C36 . C37 . 115.0(5) yes
C35 . C36 . C37 . 124.2(8) yes
Ir1 . C36 . H361 . 113.1 no
C35 . C36 . H361 . 114.7 no
C37 . C36 . H361 . 113.6 no
C36 . C37 . C38 . 111.9(7) yes
C36 . C37 . H371 . 108.9 no
C38 . C37 . H371 . 109.2 no
C36 . C37 . H372 . 108.4 no
C38 . C37 . H372 . 108.5 no
H371 . C37 . H372 . 109.9 no
C37 . C38 . C39 . 112.8(6) yes
C37 . C38 . H381 . 108.2 no
C39 . C38 . H381 . 108.8 no
C37 . C38 . H382 . 108.8 no
C39 . C38 . H382 . 108.4 no
H381 . C38 . H382 . 109.8 no
Ir1 . C39 . C38 . 110.0(5) yes
Ir1 . C39 . C40 . 73.2(5) yes
C38 . C39 . C40 . 125.6(8) yes
Ir1 . C39 . H391 . 111.7 no
C38 . C39 . H391 . 114.1 no
C40 . C39 . H391 . 114.0 no
Ir1 . C40 . C39 . 70.1(5) yes
Ir1 . C40 . C41 . 112.2(5) yes
C39 . C40 . C41 . 123.8(8) yes
Ir1 . C40 . H401 . 113.6 no
C39 . C40 . H401 . 114.2 no
C41 . C40 . H401 . 114.6 no
C40 . C41 . C42 . 111.0(7) yes
C40 . C41 . H411 . 108.6 no
C42 . C41 . H411 . 108.4 no
C40 . C41 . H412 . 109.8 no
C42 . C41 . H412 . 109.6 no
H411 . C41 . H412 . 109.5 no
C41 . C42 . C35 . 113.4(6) yes
C41 . C42 . H421 . 109.7 no
C35 . C42 . H421 . 108.6 no
C41 . C42 . H422 . 107.5 no
C35 . C42 . H422 . 108.1 no
H421 . C42 . H422 . 109.5 no
Ir1 . C43 . N44 . 122.4(5) yes
Ir1 . C43 . N47 . 134.7(5) yes
N44 . C43 . N47 . 102.9(6) yes
C43 . N44 . C45 . 111.6(5) yes
C43 . N44 . C130 . 129.6(5) yes
C45 . N44 . C130 . 118.6(6) yes
C43 . N44 . C45 . 111.6(5) yes
C43 . N44 . C140 . 124.2(6) yes
C45 . N44 . C140 . 123.2(6) yes
N44 . C45 . C46 . 107.4(7) yes
N44 . C45 . H451 . 125.9 no
C46 . C45 . H451 . 126.7 no
C45 . C46 . N47 . 106.8(7) yes
C45 . C46 . H461 . 127.0 no
N47 . C46 . H461 . 126.2 no
C46 . N47 . C43 . 111.2(6) yes
C46 . N47 . C48 . 122.8(6) yes
C43 . N47 . C48 . 125.6(6) yes
N47 . C48 . C49 . 118.5(6) yes
N47 . C48 . C54 . 119.5(6) yes
C49 . C48 . C54 . 121.9(6) yes
C48 . C49 . C50 . 121.6(6) yes
C48 . C49 . C51 . 117.9(6) yes
C50 . C49 . C51 . 120.4(6) yes
C49 . C50 . H503 . 109.5 no
C49 . C50 . H502 . 109.9 no
H503 . C50 . H502 . 109.3 no
C49 . C50 . H501 . 109.4 no
H503 . C50 . H501 . 109.1 no
H502 . C50 . H501 . 109.5 no
C49 . C51 . C52 . 121.9(7) yes
C49 . C51 . H511 . 119.0 no
C52 . C51 . H511 . 119.1 no
C51 . C52 . C53 . 118.7(7) yes
C51 . C52 . C56 . 120.2(7) yes
C53 . C52 . C56 . 121.0(7) yes
C52 . C53 . C54 . 122.6(6) yes
C52 . C53 . H531 . 119.0 no
C54 . C53 . H531 . 118.4 no
C48 . C54 . C53 . 116.7(7) yes
C48 . C54 . C55 . 121.4(7) yes
C53 . C54 . C55 . 121.9(7) yes
C54 . C55 . H553 . 109.5 no
C54 . C55 . H552 . 110.0 no
H553 . C55 . H552 . 109.2 no
C54 . C55 . H551 . 109.5 no
H553 . C55 . H551 . 108.9 no
H552 . C55 . H551 . 109.7 no
C52 . C56 . H561 . 108.7 no
C52 . C56 . H562 . 108.3 no
H561 . C56 . H562 . 110.1 no
C52 . C56 . H563 . 109.5 no
H561 . C56 . H563 . 110.0 no
H562 . C56 . H563 . 110.1 no
F66 . C67 . F68 . 105.9(6) yes
F66 . C67 . F69 . 105.9(5) yes
F68 . C67 . F69 . 106.1(6) yes
F66 . C67 . C70 . 111.7(6) yes
F68 . C67 . C70 . 113.4(6) yes
F69 . C67 . C70 . 113.1(6) yes
C67 . C70 . C71 . 120.8(6) yes
C67 . C70 . C75 . 118.2(6) yes
C71 . C70 . C75 . 121.0(6) yes
C70 . C71 . C72 . 118.4(6) yes
C70 . C71 . H711 . 121.2 no
C72 . C71 . H711 . 120.4 no
C71 . C72 . C73 . 120.4(6) yes
C71 . C72 . C119 . 120.5(6) yes
C73 . C72 . C119 . 118.7(6) yes
C72 . C73 . C74 . 123.0(6) yes
C72 . C73 . H731 . 118.4 no
C74 . C73 . H731 . 118.7 no
C73 . C74 . C75 . 114.9(5) yes
C73 . C74 . B76 . 120.2(5) yes
C75 . C74 . B76 . 124.9(5) yes
C74 . C75 . C70 . 122.4(5) yes
C74 . C75 . H751 . 119.2 no
C70 . C75 . H751 . 118.4 no
C74 . B76 . C77 . 105.3(5) yes
C74 . B76 . C91 . 111.7(4) yes
C77 . B76 . C91 . 110.7(4) yes
C74 . B76 . C105 . 110.8(5) yes
C77 . B76 . C105 . 113.0(4) yes
C91 . B76 . C105 . 105.4(5) yes
B76 . C77 . C78 . 126.0(5) yes
B76 . C77 . C82 . 118.6(5) yes
C78 . C77 . C82 . 115.4(5) yes
C77 . C78 . C79 . 122.2(5) yes
C77 . C78 . H781 . 119.0 no
C79 . C78 . H781 . 118.8 no
C78 . C79 . C80 . 120.4(5) yes
C78 . C79 . C87 . 119.7(5) yes
C80 . C79 . C87 . 119.9(5) yes
C79 . C80 . C81 . 118.5(5) yes
C79 . C80 . H801 . 120.5 no
C81 . C80 . H801 . 121.0 no
C80 . C81 . C82 . 120.9(6) yes
C80 . C81 . C83 . 120.1(5) yes
C82 . C81 . C83 . 118.9(5) yes
C77 . C82 . C81 . 122.6(5) yes
C77 . C82 . H821 . 118.6 no
C81 . C82 . H821 . 118.8 no
C81 . C83 . F160 . 118.3(6) yes
C81 . C83 . F161 . 107.4(6) yes
F160 . C83 . F161 . 104.98(7) yes
C81 . C83 . F162 . 115.0(6) yes
F160 . C83 . F162 . 105.00(7) yes
F161 . C83 . F162 . 104.97(7) yes
C81 . C83 . F165 . 114.0(4) yes
C81 . C83 . F166 . 114.6(4) yes
F165 . C83 . F166 . 104.98(7) yes
C81 . C83 . F167 . 112.4(5) yes
F165 . C83 . F167 . 104.93(7) yes
F166 . C83 . F167 . 104.98(7) yes
C79 . C87 . F150 . 114.4(5) yes
C79 . C87 . F151 . 109.7(5) yes
F150 . C87 . F151 . 104.98(7) yes
C79 . C87 . F152 . 116.8(5) yes
F150 . C87 . F152 . 104.99(6) yes
F151 . C87 . F152 . 104.96(6) yes
C79 . C87 . F155 . 114.6(7) yes
C79 . C87 . F156 . 121.3(6) yes
F155 . C87 . F156 . 104.99(6) yes
C79 . C87 . F157 . 104.5(6) yes
F155 . C87 . F157 . 104.97(7) yes
F156 . C87 . F157 . 104.96(7) yes
B76 . C91 . C92 . 120.3(5) yes
B76 . C91 . C96 . 124.7(5) yes
C92 . C91 . C96 . 115.0(5) yes
C91 . C92 . C93 . 122.5(5) yes
C91 . C92 . H921 . 118.8 no
C93 . C92 . H921 . 118.7 no
C92 . C93 . C94 . 120.5(6) yes
C92 . C93 . C101 . 118.1(6) yes
C94 . C93 . C101 . 121.4(6) yes
C93 . C94 . C95 . 118.6(5) yes
C93 . C94 . H941 . 120.5 no
C95 . C94 . H941 . 120.9 no
C94 . C95 . C96 . 120.3(6) yes
C94 . C95 . C97 . 118.1(5) yes
C96 . C95 . C97 . 121.5(5) yes
C95 . C96 . C91 . 122.9(5) yes
C95 . C96 . H961 . 118.3 no
C91 . C96 . H961 . 118.8 no
C95 . C97 . F190 . 110.1(7) yes
C95 . C97 . F191 . 119.9(7) yes
F190 . C97 . F191 . 104.99(7) yes
C95 . C97 . F192 . 110.7(6) yes
F190 . C97 . F192 . 104.97(7) yes
F191 . C97 . F192 . 104.97(7) yes
C95 . C97 . F195 . 116.3(6) yes
C95 . C97 . F196 . 108.6(6) yes
F195 . C97 . F196 . 105.00(6) yes
C95 . C97 . F197 . 115.9(5) yes
F195 . C97 . F197 . 105.00(6) yes
F196 . C97 . F197 . 104.97(7) yes
C93 . C101 . F102 . 113.3(6) yes
C93 . C101 . F103 . 112.0(6) yes
F102 . C101 . F103 . 106.6(7) yes
C93 . C101 . F104 . 112.2(7) yes
F102 . C101 . F104 . 105.5(6) yes
F103 . C101 . F104 . 106.5(7) yes
B76 . C105 . C106 . 123.5(5) yes
B76 . C105 . C110 . 119.9(5) yes
C106 . C105 . C110 . 116.4(6) yes
C105 . C106 . C107 . 121.3(7) yes
C105 . C106 . H1061 . 119.2 no
C107 . C106 . H1061 . 119.5 no
C106 . C107 . C108 . 121.2(7) yes
C106 . C107 . C115 . 118.4(7) yes
C108 . C107 . C115 . 120.4(6) yes
C107 . C108 . C109 . 118.7(6) yes
C107 . C108 . H1081 . 120.7 no
C109 . C108 . H1081 . 120.5 no
C108 . C109 . C110 . 120.3(7) yes
C108 . C109 . C111 . 119.5(6) yes
C110 . C109 . C111 . 120.2(7) yes
C105 . C110 . C109 . 122.0(6) yes
C105 . C110 . H1101 . 119.0 no
C109 . C110 . H1101 . 119.1 no
C109 . C111 . F112 . 113.7(7) yes
C109 . C111 . F113 . 112.1(8) yes
F112 . C111 . F113 . 107.0(6) yes
C109 . C111 . F114 . 112.7(6) yes
F112 . C111 . F114 . 103.8(8) yes
F113 . C111 . F114 . 107.0(8) yes
C107 . C115 . F170 . 107.5(6) yes
C107 . C115 . F171 . 119.2(6) yes
F170 . C115 . F171 . 105.00(6) yes
C107 . C115 . F172 . 114.0(6) yes
F170 . C115 . F172 . 104.94(7) yes
F171 . C115 . F172 . 104.98(7) yes
C107 . C115 . F175 . 127.0(7) yes
C107 . C115 . F176 . 102.6(7) yes
F175 . C115 . F176 . 104.98(7) yes
C107 . C115 . F177 . 110.3(7) yes
F175 . C115 . F177 . 104.99(7) yes
F176 . C115 . F177 . 104.97(7) yes
C72 . C119 . F180 . 114.8(5) yes
C72 . C119 . F181 . 113.9(5) yes
F180 . C119 . F181 . 104.95(6) yes
C72 . C119 . F182 . 112.3(5) yes
F180 . C119 . F182 . 104.99(7) yes
F181 . C119 . F182 . 104.98(6) yes
C72 . C119 . F185 . 106.3(8) yes
C72 . C119 . F186 . 121.5(8) yes
F185 . C119 . F186 . 104.99(7) yes
C72 . C119 . F187 . 112.6(8) yes
F185 . C119 . F187 . 104.98(6) yes
F186 . C119 . F187 . 104.99(6) yes
N44 . C130 . C131 . 117.82(7) yes
N44 . C130 . C135 . 117.83(7) yes
C131 . C130 . C135 . 123.87(6) yes
C130 . C131 . C132 . 116.12(6) yes
C130 . C131 . C136 . 122.43(6) yes
C132 . C131 . C136 . 121.42(6) yes
C131 . C132 . C133 . 121.67(7) yes
C131 . C132 . H1321 . 118.0 no
C133 . C132 . H1321 . 120.3 no
C132 . C133 . C134 . 120.35(6) yes
C132 . C133 . C137 . 119.82(7) yes
C134 . C133 . C137 . 119.83(6) yes
C133 . C134 . C135 . 121.66(7) yes
C133 . C134 . H1341 . 117.9 no
C135 . C134 . H1341 . 120.4 no
C130 . C135 . C134 . 116.10(7) yes
C130 . C135 . C138 . 122.43(7) yes
C134 . C135 . C138 . 121.42(6) yes
C131 . C136 . H1361 . 109.9 no
C131 . C136 . H1362 . 107.9 no
H1361 . C136 . H1362 . 109.3 no
C131 . C136 . H1363 . 110.4 no
H1361 . C136 . H1363 . 109.7 no
H1362 . C136 . H1363 . 109.6 no
C133 . C137 . H1373 . 110.6 no
C133 . C137 . H1372 . 110.0 no
H1373 . C137 . H1372 . 109.5 no
C133 . C137 . H1371 . 107.2 no
H1373 . C137 . H1371 . 109.7 no
H1372 . C137 . H1371 . 109.7 no
C135 . C138 . H1381 . 108.7 no
C135 . C138 . H1382 . 109.5 no
H1381 . C138 . H1382 . 109.3 no
C135 . C138 . H1383 . 110.9 no
H1381 . C138 . H1383 . 109.4 no
H1382 . C138 . H1383 . 109.0 no
N44 . C140 . C141 . 117.97(7) yes
N44 . C140 . C145 . 117.97(7) yes
C141 . C140 . C145 . 123.90(6) yes
C140 . C141 . C142 . 116.12(6) yes
C140 . C141 . C146 . 122.45(6) yes
C142 . C141 . C146 . 121.40(6) yes
C141 . C142 . C143 . 121.69(7) yes
C141 . C142 . H1421 . 119.0 no
C143 . C142 . H1421 . 119.3 no
C142 . C143 . C144 . 120.34(6) yes
C142 . C143 . C147 . 119.82(6) yes
C144 . C143 . C147 . 119.83(6) yes
C143 . C144 . C145 . 121.68(7) yes
C143 . C144 . H1441 . 118.6 no
C145 . C144 . H1441 . 119.7 no
C144 . C145 . C140 . 116.12(6) yes
C144 . C145 . C148 . 121.42(6) yes
C140 . C145 . C148 . 122.44(7) yes
C141 . C146 . H1461 . 109.2 no
C141 . C146 . H1462 . 110.3 no
H1461 . C146 . H1462 . 109.2 no
C141 . C146 . H1463 . 109.0 no
H1461 . C146 . H1463 . 109.5 no
H1462 . C146 . H1463 . 109.6 no
C143 . C147 . H1473 . 110.1 no
C143 . C147 . H1472 . 109.6 no
H1473 . C147 . H1472 . 109.8 no
C143 . C147 . H1471 . 108.9 no
H1473 . C147 . H1471 . 109.5 no
H1472 . C147 . H1471 . 109.0 no
C145 . C148 . H1481 . 108.8 no
C145 . C148 . H1482 . 110.5 no
H1481 . C148 . H1482 . 109.6 no
C145 . C148 . H1483 . 109.1 no
H1481 . C148 . H1483 . 109.7 no
H1482 . C148 . H1483 . 109.2 no

loop_
_geom_bond_atom_site_label_1
_geom_bond_site_symmetry_1
_geom_bond_atom_site_label_2
_geom_bond_site_symmetry_2
_geom_bond_distance
_geom_bond_publ_flag
Ir1 . Cl2 . 2.4181(18) yes
Ir1 . C35 . 2.058(7) yes
Ir1 . C36 . 2.119(7) yes
Ir1 . C39 . 2.166(7) yes
Ir1 . C40 . 2.205(8) yes
Ir1 . C43 . 2.052(7) yes
Cl2 . Ir3 . 2.4068(17) yes
Ir3 . C4 . 2.207(6) yes
Ir3 . C5 . 2.206(8) yes
Ir3 . C8 . 2.091(7) yes
Ir3 . C9 . 2.114(8) yes
Ir3 . C12 . 2.050(6) yes
C4 . C5 . 1.339(12) yes
C4 . C11 . 1.542(11) yes
C4 . H41 . 0.978 no
C5 . C6 . 1.521(14) yes
C5 . H51 . 0.985 no
C6 . C7 . 1.449(14) yes
C6 . H61 . 0.972 no
C6 . H62 . 0.974 no
C7 . C8 . 1.548(13) yes
C7 . H71 . 0.976 no
C7 . H72 . 0.979 no
C8 . C9 . 1.387(14) yes
C8 . H81 . 0.974 no
C9 . C10 . 1.504(13) yes
C9 . H91 . 0.989 no
C10 . C11 . 1.495(12) yes
C10 . H101 . 0.970 no
C10 . H102 . 0.972 no
C11 . H111 . 0.981 no
C11 . H112 . 0.980 no
C12 . N13 . 1.359(8) yes
C12 . N16 . 1.375(8) yes
N13 . C14 . 1.398(8) yes
N13 . C26 . 1.436(8) yes
C14 . C15 . 1.329(10) yes
C14 . H141 . 0.930 no
C15 . N16 . 1.384(8) yes
C15 . H151 . 0.931 no
N16 . C17 . 1.455(8) yes
C17 . C18 . 1.384(9) yes
C17 . C22 . 1.387(10) yes
C18 . C19 . 1.384(10) yes
C18 . C25 . 1.504(10) yes
C19 . C20 . 1.378(12) yes
C19 . H191 . 0.934 no
C20 . C21 . 1.378(12) yes
C20 . C24 . 1.525(12) yes
C21 . C22 . 1.392(11) yes
C21 . H211 . 0.934 no
C22 . C23 . 1.526(11) yes
C23 . H231 . 0.964 no
C23 . H232 . 0.961 no
C23 . H233 . 0.963 no
C24 . H243 . 0.960 no
C24 . H242 . 0.961 no
C24 . H241 . 0.962 no
C25 . H251 . 0.959 no
C25 . H252 . 0.960 no
C25 . H253 . 0.958 no
C26 . C27 . 1.391(9) yes
C26 . C32 . 1.400(9) yes
C27 . C28 . 1.491(10) yes
C27 . C29 . 1.402(10) yes
C28 . H283 . 0.962 no
C28 . H282 . 0.959 no
C28 . H281 . 0.959 no
C29 . C30 . 1.379(11) yes
C29 . H291 . 0.935 no
C30 . C31 . 1.381(10) yes
C30 . C34 . 1.507(11) yes
C31 . C32 . 1.414(10) yes
C31 . H311 . 0.935 no
C32 . C33 . 1.502(10) yes
C33 . H333 . 0.956 no
C33 . H332 . 0.959 no
C33 . H331 . 0.959 no
C34 . H341 . 0.967 no
C34 . H342 . 0.964 no
C34 . H343 . 0.967 no
C35 . C36 . 1.399(11) yes
C35 . C42 . 1.514(11) yes
C35 . H351 . 0.981 no
C36 . C37 . 1.516(10) yes
C36 . H361 . 0.983 no
C37 . C38 . 1.510(12) yes
C37 . H371 . 0.972 no
C37 . H372 . 0.972 no
C38 . C39 . 1.515(12) yes
C38 . H381 . 0.973 no
C38 . H382 . 0.977 no
C39 . C40 . 1.377(11) yes
C39 . H391 . 0.981 no
C40 . C41 . 1.501(11) yes
C40 . H401 . 0.979 no
C41 . C42 . 1.538(11) yes
C41 . H411 . 0.977 no
C41 . H412 . 0.975 no
C42 . H421 . 0.975 no
C42 . H422 . 0.972 no
C43 . N44 . 1.372(9) yes
C43 . N47 . 1.368(8) yes
N44 . C45 . 1.376(10) yes
N44 . C130 . 1.419(6) yes
N44 . C45 . 1.376(10) yes
N44 . C140 . 1.493(5) yes
C45 . C46 . 1.325(10) yes
C45 . H451 . 0.931 no
C46 . N47 . 1.395(10) yes
C46 . H461 . 0.932 no
N47 . C48 . 1.437(9) yes
C48 . C49 . 1.389(9) yes
C48 . C54 . 1.406(9) yes
C49 . C50 . 1.514(9) yes
C49 . C51 . 1.384(9) yes
C50 . H503 . 0.956 no
C50 . H502 . 0.962 no
C50 . H501 . 0.958 no
C51 . C52 . 1.377(9) yes
C51 . H511 . 0.933 no
C52 . C53 . 1.368(11) yes
C52 . C56 . 1.508(10) yes
C53 . C54 . 1.392(10) yes
C53 . H531 . 0.932 no
C54 . C55 . 1.495(11) yes
C55 . H553 . 0.960 no
C55 . H552 . 0.961 no
C55 . H551 . 0.959 no
C56 . H561 . 0.970 no
C56 . H562 . 0.971 no
C56 . H563 . 0.972 no
F66 . C67 . 1.327(8) yes
C67 . F68 . 1.324(9) yes
C67 . F69 . 1.324(8) yes
C67 . C70 . 1.494(9) yes
C70 . C71 . 1.375(9) yes
C70 . C75 . 1.387(8) yes
C71 . C72 . 1.390(10) yes
C71 . H711 . 0.936 no
C72 . C73 . 1.382(9) yes
C72 . C119 . 1.490(7) yes
C73 . C74 . 1.403(8) yes
C73 . H731 . 0.931 no
C74 . C75 . 1.406(8) yes
C74 . B76 . 1.636(9) yes
C75 . H751 . 0.937 no
B76 . C77 . 1.636(8) yes
B76 . C91 . 1.637(8) yes
B76 . C105 . 1.644(8) yes
C77 . C78 . 1.397(7) yes
C77 . C82 . 1.405(8) yes
C78 . C79 . 1.399(8) yes
C78 . H781 . 0.932 no
C79 . C80 . 1.379(8) yes
C79 . C87 . 1.468(6) yes
C80 . C81 . 1.380(8) yes
C80 . H801 . 0.931 no
C81 . C82 . 1.377(8) yes
C81 . C83 . 1.477(7) yes
C82 . H821 . 0.932 no
C83 . F160 . 1.330(5) yes
C83 . F161 . 1.352(6) yes
C83 . F162 . 1.340(5) yes
C83 . F165 . 1.328(5) yes
C83 . F166 . 1.336(5) yes
C83 . F167 . 1.356(5) yes
C87 . F150 . 1.343(5) yes
C87 . F151 . 1.360(5) yes
C87 . F152 . 1.327(5) yes
C87 . F155 . 1.344(6) yes
C87 . F156 . 1.336(5) yes
C87 . F157 . 1.360(6) yes
C91 . C92 . 1.400(8) yes
C91 . C96 . 1.392(8) yes
C92 . C93 . 1.393(8) yes
C92 . H921 . 0.936 no
C93 . C94 . 1.377(9) yes
C93 . C101 . 1.506(9) yes
C94 . C95 . 1.375(9) yes
C94 . H941 . 0.937 no
C95 . C96 . 1.394(8) yes
C95 . C97 . 1.472(7) yes
C96 . H961 . 0.935 no
C97 . F190 . 1.348(5) yes
C97 . F191 . 1.339(5) yes
C97 . F192 . 1.353(5) yes
C97 . F195 . 1.345(5) yes
C97 . F196 . 1.349(5) yes
C97 . F197 . 1.346(5) yes
C101 . F102 . 1.310(9) yes
C101 . F103 . 1.311(9) yes
C101 . F104 . 1.327(8) yes
C105 . C106 . 1.393(8) yes
C105 . C110 . 1.400(8) yes
C106 . C107 . 1.404(9) yes
C106 . H1061 . 0.934 no
C107 . C108 . 1.359(11) yes
C107 . C115 . 1.484(8) yes
C108 . C109 . 1.394(10) yes
C108 . H1081 . 0.934 no
C109 . C110 . 1.386(8) yes
C109 . C111 . 1.498(11) yes
C110 . H1101 . 0.939 no
C111 . F112 . 1.325(9) yes
C111 . F113 . 1.321(10) yes
C111 . F114 . 1.342(10) yes
C115 . F170 . 1.357(5) yes
C115 . F171 . 1.345(5) yes
C115 . F172 . 1.350(5) yes
C115 . F175 . 1.336(5) yes
C115 . F176 . 1.359(6) yes
C115 . F177 . 1.339(6) yes
C119 . F180 . 1.337(5) yes
C119 . F181 . 1.346(5) yes
C119 . F182 . 1.346(5) yes
C119 . F185 . 1.345(6) yes
C119 . F186 . 1.339(6) yes
C119 . F187 . 1.343(6) yes
C130 . C131 . 1.398(6) yes
C130 . C135 . 1.396(6) yes
C131 . C132 . 1.395(6) yes
C131 . C136 . 1.477(7) yes
C132 . C133 . 1.368(6) yes
C132 . H1321 . 0.930 no
C133 . C134 . 1.370(6) yes
C133 . C137 . 1.512(7) yes
C134 . C135 . 1.395(6) yes
C134 . H1341 . 0.930 no
C135 . C138 . 1.480(7) yes
C136 . H1361 . 0.960 no
C136 . H1362 . 0.961 no
C136 . H1363 . 0.963 no
C137 . H1373 . 0.961 no
C137 . H1372 . 0.961 no
C137 . H1371 . 0.963 no
C138 . H1381 . 0.961 no
C138 . H1382 . 0.959 no
C138 . H1383 . 0.959 no
C140 . C141 . 1.404(5) yes
C140 . C145 . 1.406(5) yes
C141 . C142 . 1.412(5) yes
C141 . C146 . 1.476(6) yes
C142 . C143 . 1.379(5) yes
C142 . H1421 . 0.931 no
C143 . C144 . 1.372(5) yes
C143 . C147 . 1.523(6) yes
C144 . C145 . 1.415(5) yes
C144 . H1441 . 0.931 no
C145 . C148 . 1.470(6) yes
C146 . H1461 . 0.963 no
C146 . H1462 . 0.957 no
C146 . H1463 . 0.964 no
C147 . H1473 . 0.959 no
C147 . H1472 . 0.962 no
C147 . H1471 . 0.959 no
C148 . H1481 . 0.961 no
C148 . H1482 . 0.963 no
C148 . H1483 . 0.963 no

loop_
_geom_hbond_atom_site_label_D
_geom_hbond_site_symmetry_D
_geom_hbond_atom_site_label_H
_geom_hbond_site_symmetry_H
_geom_hbond_atom_site_label_A
_geom_hbond_site_symmetry_A
_geom_hbond_angle_DHA
_geom_hbond_distance_DH
_geom_hbond_distance_HA
_geom_hbond_distance_DA
_geom_hbond_publ_flag
C5 . H51 . C40 . 155 0.98 2.55 3.470(11) yes
C9 . H91 . C32 . 164 0.99 2.51 3.475(11) yes
C142 . H1321 . C147 . 138 0.70 1.95 2.512(11) yes
C137 . H1372 . C34 1_565 156 0.96 2.56 3.456(11) yes
C134 . H1441 . C137 . 137 0.97 1.70 2.495(11) yes
